data_7209465
loop_
_publ_author_name
'Bluhm, K.'
'Utzolino, A.'

_publ_section_title
;
 Zur Synthese und Kristallstruktur von manganhaltigen Boratoxiden: Mn Fe
 (B O3) O und Mn Al0.5 Y0.5 (B O3) O
;
_journal_name_full
;
Zeitschrift fuer Naturforschung, Teil B. Anorganische Chemie, Organische
 Chemie (42,1987-)
;
_journal_page_first 1146
_journal_page_last 1150
_journal_volume 50
_journal_year 1995
_chemical_formula_sum 'B Fe Mn O4'
_chemical_name_systematic 'Fe Mn (B O3) O'
_space_group_IT_number 62
_symmetry_space_group_name_Hall '-P 2ac 2n'
_symmetry_space_group_name_H-M 'P n m a'
_cell_angle_alpha 90
_cell_angle_beta 90
_cell_angle_gamma 90
_cell_formula_units_Z 4
_cell_length_a 9.3992
_cell_length_b 3.1941
_cell_length_c 9.3911
_cell_volume 281.939
_citation_journal_id_ASTM ZNBSEN
_cod_data_source_file boron0-1_231.cif
_cod_data_source_block B1Fe1Mn1O4
_cod_original_cell_volume 281.9395
_cod_original_formula_sum 'B1 Fe1 Mn1 O4'
_cod_database_code 7209465

loop_
_symmetry_equiv_pos_as_xyz
x,y,z
-x+1/2,-y,z+1/2
x+1/2,-y+1/2,-z+1/2
-x,y+1/2,-z
-x,-y,-z
x-1/2,y,-z-1/2
-x-1/2,y-1/2,z-1/2
x,-y-1/2,z

loop_
_atom_site_label
_atom_site_type_symbol
_atom_site_fract_x
_atom_site_fract_y
_atom_site_fract_z
_atom_site_occupancy
_atom_site_U_iso_or_equiv
B1 B+3 0.1703 0.25 0.8737 1 0.0
Mn2 Mn+2 0.09901 0.25 0.18647 0.5 0.0
O4 O-2 0.0072 0.25 0.3848 1 0.0
O2 O-2 0.2458 0.25 0.7455 1 0.0
O1 O-2 0.0258 0.25 0.8689 1 0.0
Fe1 Fe+3 0.1164 0.25 0.56792 0.5 0.0
Mn1 Mn+2 0.1164 0.25 0.56792 0.5 0.0
O3 O-2 0.2394 0.25 0.0016 1 0.0
Fe2 Fe+3 0.09901 0.25 0.18647 0.5 0.0
